data_7036671
loop_
_publ_author_name
'Wilkins, Lewis C.'
'Hamilton, Hugh B.'
'Kariuki, Benson M.'
'Hashmi, A Stephen K'
'Hansmann, Max M.'
'Melen, Rebecca L.'

_publ_section_title
;
 Lewis acid-base 1,2-addition reactions: synthesis of pyrylium borates
 from en-ynoate precursors.
;
_journal_issue 14
_journal_name_full 'Dalton transactions (Cambridge, England : 2003)'
_journal_page_first 5929
_journal_page_last 5932
_journal_paper_doi 10.1039/c5dt03340c
_journal_volume 45
_journal_year 2016
_chemical_formula_moiety 'C28 H14 B F15 O2'
_chemical_formula_sum 'C28 H14 B F15 O2'
_chemical_formula_weight 678.20
_chemical_name_systematic
;
 ?
;
_space_group_crystal_system monoclinic
_space_group_IT_number 14
_space_group_name_Hall '-P 2yn'
_space_group_name_H-M_alt 'P 1 21/n 1'
_symmetry_space_group_name_Hall '-P 2yn'
_symmetry_space_group_name_H-M 'P 1 21/n 1'
_atom_sites_solution_hydrogens geom
_atom_sites_solution_primary direct
_audit_creation_method SHELXL-2013
_audit_update_record
;
2015-08-04 deposited with the CCDC.
2015-09-24 downloaded from the CCDC.
;
_cell_angle_alpha 90
_cell_angle_beta 91.562(2)
_cell_angle_gamma 90
_cell_formula_units_Z 4
_cell_length_a 10.9906(3)
_cell_length_b 16.0360(4)
_cell_length_c 14.4145(3)
_cell_measurement_reflns_used 4128
_cell_measurement_temperature 150(2)
_cell_measurement_theta_max 73.483
_cell_measurement_theta_min 4.091
_cell_volume 2539.54(11)
_computing_cell_refinement
;
CrysAlisPro, Agilent Technologies,
Version 1.171.37.33 (release 27-03-2014 CrysAlis171 .NET)
(compiled Mar 27 2014,17:12:48)
;
_computing_data_collection
;
CrysAlisPro, Agilent Technologies,
Version 1.171.37.33 (release 27-03-2014 CrysAlis171 .NET)
(compiled Mar 27 2014,17:12:48)
;
_computing_data_reduction
;
CrysAlisPro, Agilent Technologies,
Version 1.171.37.33 (release 27-03-2014 CrysAlis171 .NET)
(compiled Mar 27 2014,17:12:48)
;
_computing_structure_refinement 'SHELXL-2013 (Sheldrick, 2013)'
_computing_structure_solution 'SHELXS (Sheldrick 2013)'
_diffrn_ambient_temperature 150(2)
_diffrn_measured_fraction_theta_full 0.999
_diffrn_measured_fraction_theta_max 0.976
_diffrn_measurement_device_type 'Supernova 4 circle with CCD detector'
_diffrn_measurement_method 'omega scans'
_diffrn_radiation_type CuK\a
_diffrn_radiation_wavelength 1.54184
_diffrn_reflns_av_R_equivalents 0.0314
_diffrn_reflns_av_unetI/netI 0.0415
_diffrn_reflns_Laue_measured_fraction_full 0.999
_diffrn_reflns_Laue_measured_fraction_max 0.976
_diffrn_reflns_limit_h_max 13
_diffrn_reflns_limit_h_min -12
_diffrn_reflns_limit_k_max 19
_diffrn_reflns_limit_k_min -19
_diffrn_reflns_limit_l_max 11
_diffrn_reflns_limit_l_min -17
_diffrn_reflns_number 10428
_diffrn_reflns_point_group_measured_fraction_full 0.999
_diffrn_reflns_point_group_measured_fraction_max 0.976
_diffrn_reflns_theta_full 67.684
_diffrn_reflns_theta_max 73.947
_diffrn_reflns_theta_min 4.125
_diffrn_source 'sealed tube'
_exptl_absorpt_coefficient_mu 1.677
_exptl_absorpt_correction_T_max 0.992
_exptl_absorpt_correction_T_min 0.973
_exptl_absorpt_correction_type gaussian
_exptl_absorpt_process_details
;
CrysAlisPro, Agilent Technologies,
Version 1.171.37.33 (release 27-03-2014 CrysAlis171 .NET)
(compiled Mar 27 2014,17:12:48)
Numerical absorption correction based on gaussian integration over
a multifaceted crystal model. Empirical absorption correction using
spherical harmonics, implemented in SCALE3 ABSPACK scaling algorithm.
;
_exptl_crystal_colour colourless
_exptl_crystal_density_diffrn 1.774
_exptl_crystal_description rod
_exptl_crystal_F_000 1352
_exptl_crystal_size_max 0.170
_exptl_crystal_size_mid 0.060
_exptl_crystal_size_min 0.040
_refine_diff_density_max 0.423
_refine_diff_density_min -0.224
_refine_diff_density_rms 0.053
_refine_ls_extinction_method none
_refine_ls_goodness_of_fit_ref 1.140
_refine_ls_hydrogen_treatment constr
_refine_ls_matrix_type full
_refine_ls_number_parameters 417
_refine_ls_number_reflns 5024
_refine_ls_number_restraints 0
_refine_ls_restrained_S_all 1.140
_refine_ls_R_factor_all 0.0531
_refine_ls_R_factor_gt 0.0389
_refine_ls_shift/su_max 0.001
_refine_ls_shift/su_mean 0.000
_refine_ls_structure_factor_coef Fsqd
_refine_ls_weighting_details 'w=1/[\s^2^(Fo^2^)+(0.0542P)^2^+0.8503P] where P=(Fo^2^+2Fc^2^)/3'
_refine_ls_weighting_scheme calc
_refine_ls_wR_factor_gt 0.1155
_refine_ls_wR_factor_ref 0.1235
_reflns_Friedel_coverage 0.000
_reflns_number_gt 4039
_reflns_number_total 5024
_reflns_threshold_expression 'I > 2\s(I)'
_cod_data_source_file c5dt03340c2.cif
_cod_data_source_block rm1415e
_cod_depositor_comments 'Adding full bibliography for 7036670--7036671.cif.'
_cod_original_cell_volume 2539.55(10)
_cod_database_code 7036671
_shelx_space_group_comment
;
The symmetry employed for this shelxl refinement is uniquely defined
by the following loop, which should always be used as a source of
symmetry information in preference to the above space-group names.
They are only intended as comments.
;
_shelx_estimated_absorpt_t_min 0.764
_shelx_estimated_absorpt_t_max 0.936
_shelxl_version_number 2013-3

loop_
_space_group_symop_operation_xyz
'x, y, z'
'-x+1/2, y+1/2, -z+1/2'
'-x, -y, -z'
'x-1/2, -y-1/2, z-1/2'

loop_
_atom_site_label
_atom_site_type_symbol
_atom_site_fract_x
_atom_site_fract_y
_atom_site_fract_z
_atom_site_U_iso_or_equiv
_atom_site_adp_type
_atom_site_occupancy
_atom_site_site_symmetry_order
_atom_site_calc_flag
_atom_site_refinement_flags_posn
_atom_site_refinement_flags_adp
C15 C 1.0238(2) 0.03393(15) 0.80243(16) 0.0259(5) Uani 1 1 d . .
C12 C 1.09734(19) 0.19219(14) 0.76579(15) 0.0237(4) Uani 1 1 d . .
C14 C 1.0876(2) 0.07749(16) 0.87047(15) 0.0273(5) Uani 1 1 d . .
C11 C 1.02978(19) 0.15307(14) 0.69526(14) 0.0222(4) Uani 1 1 d . .
C13 C 1.12648(19) 0.15708(16) 0.85132(15) 0.0259(5) Uani 1 1 d . .
C16 C 0.99881(19) 0.07126(15) 0.71710(15) 0.0235(4) Uani 1 1 d . .
F16 F 0.93954(12) 0.02220(8) 0.65434(9) 0.0279(3) Uani 1 1 d . .
F13 F 1.19175(13) 0.19981(10) 0.91556(9) 0.0329(3) Uani 1 1 d . .
F12 F 1.13663(12) 0.27111(9) 0.75276(9) 0.0285(3) Uani 1 1 d . .
F15 F 0.98926(14) -0.04515(9) 0.81831(10) 0.0351(3) Uani 1 1 d . .
F14 F 1.11203(14) 0.04264(10) 0.95296(9) 0.0370(3) Uani 1 1 d . .
C24 C 0.8212(2) 0.45378(16) 0.60930(18) 0.0325(5) Uani 1 1 d . .
C21 C 0.93988(19) 0.29534(14) 0.60755(15) 0.0223(4) Uani 1 1 d . .
C26 C 0.8807(2) 0.32641(16) 0.68421(15) 0.0267(5) Uani 1 1 d . .
C22 C 0.9314(2) 0.34844(15) 0.53112(15) 0.0245(4) Uani 1 1 d . .
C23 C 0.8763(2) 0.42554(16) 0.53049(17) 0.0289(5) Uani 1 1 d . .
C25 C 0.8233(2) 0.40331(17) 0.68638(16) 0.0315(5) Uani 1 1 d . .
F22 F 0.98203(13) 0.32503(9) 0.45073(9) 0.0297(3) Uani 1 1 d . .
F26 F 0.87515(13) 0.28152(10) 0.76340(9) 0.0330(3) Uani 1 1 d . .
F23 F 0.87570(14) 0.47264(10) 0.45338(11) 0.0381(3) Uani 1 1 d . .
F24 F 0.76642(16) 0.52835(10) 0.61098(12) 0.0466(4) Uani 1 1 d . .
F25 F 0.76740(16) 0.42822(12) 0.76341(11) 0.0468(4) Uani 1 1 d . .
C36 C 1.2133(2) 0.27732(14) 0.54166(15) 0.0244(4) Uani 1 1 d . .
C32 C 1.1941(2) 0.13458(14) 0.51821(14) 0.0227(4) Uani 1 1 d . .
C35 C 1.3279(2) 0.27658(15) 0.50293(16) 0.0269(5) Uani 1 1 d . .
C31 C 1.14002(19) 0.20733(14) 0.54923(14) 0.0219(4) Uani 1 1 d . .
C33 C 1.3081(2) 0.13092(15) 0.47909(15) 0.0261(5) Uani 1 1 d . .
C34 C 1.3748(2) 0.20293(16) 0.47073(15) 0.0269(5) Uani 1 1 d . .
F34 F 1.48541(12) 0.20096(10) 0.43429(10) 0.0335(3) Uani 1 1 d . .
F32 F 1.13471(12) 0.06108(8) 0.52536(9) 0.0288(3) Uani 1 1 d . .
F35 F 1.39384(13) 0.34661(10) 0.49888(11) 0.0373(3) Uani 1 1 d . .
F33 F 1.35441(13) 0.05822(9) 0.45043(10) 0.0344(3) Uani 1 1 d . .
F36 F 1.17802(13) 0.35215(9) 0.57395(10) 0.0306(3) Uani 1 1 d . .
B1 B 1.0032(2) 0.20215(16) 0.59580(16) 0.0214(5) Uani 1 1 d . .
C46 C 0.90516(19) 0.15499(14) 0.52387(14) 0.0220(4) Uani 1 1 d . .
C45 C 0.7899(2) 0.13339(14) 0.54911(15) 0.0231(4) Uani 1 1 d . .
C48 C 0.8446(2) 0.10935(15) 0.36601(15) 0.0254(4) Uani 1 1 d . .
H48 H 0.8634 0.1025 0.3025 0.031 Uiso 1 1 calc R U
C49 C 0.7334(2) 0.08643(15) 0.39909(15) 0.0256(5) Uani 1 1 d . .
C44 C 0.7327(2) 0.13779(17) 0.64165(16) 0.0291(5) Uani 1 1 d . .
H44A H 0.7876 0.1689 0.6848 0.035 Uiso 1 1 calc R U
H44B H 0.7244 0.0805 0.6662 0.035 Uiso 1 1 calc R U
C47 C 0.9281(2) 0.14287(14) 0.42903(15) 0.0242(4) Uani 1 1 d . .
H47 H 1.0055 0.1587 0.4072 0.029 Uiso 1 1 calc R U
C42 C 0.5549(2) 0.1840(2) 0.73622(18) 0.0394(6) Uani 1 1 d . .
H42A H 0.5584 0.1282 0.7656 0.047 Uiso 1 1 calc R U
H42B H 0.6041 0.2227 0.7754 0.047 Uiso 1 1 calc R U
C50 C 0.6558(2) 0.02724(18) 0.25996(17) 0.0369(6) Uani 1 1 d . .
H50A H 0.6745 0.0770 0.2236 0.055 Uiso 1 1 calc R U
H50B H 0.5803 0.0020 0.2355 0.055 Uiso 1 1 calc R U
H50C H 0.7225 -0.0130 0.2557 0.055 Uiso 1 1 calc R U
C41 C 0.4242(3) 0.2138(2) 0.73146(19) 0.0449(7) Uani 1 1 d . .
H41A H 0.4209 0.2700 0.7048 0.067 Uiso 1 1 calc R U
H41B H 0.3917 0.2150 0.7941 0.067 Uiso 1 1 calc R U
H41C H 0.3754 0.1757 0.6924 0.067 Uiso 1 1 calc R U
C43 C 0.6089(2) 0.1792(2) 0.64011(17) 0.0377(6) Uani 1 1 d . .
H43A H 0.5529 0.1474 0.5984 0.045 Uiso 1 1 calc R U
H43B H 0.6164 0.2362 0.6147 0.045 Uiso 1 1 calc R U
O1 O 0.70770(14) 0.09976(10) 0.48648(10) 0.0252(3) Uani 1 1 d . .
O2 O 0.64090(15) 0.05036(12) 0.35598(11) 0.0318(4) Uani 1 1 d . .

loop_
_atom_site_aniso_label
_atom_site_aniso_U_11
_atom_site_aniso_U_22
_atom_site_aniso_U_33
_atom_site_aniso_U_23
_atom_site_aniso_U_13
_atom_site_aniso_U_12
C15 0.0237(10) 0.0268(11) 0.0274(11) 0.0046(9) 0.0040(8) 0.0018(9)
C12 0.0209(9) 0.0243(11) 0.0260(10) 0.0002(8) 0.0023(8) 0.0014(8)
C14 0.0243(10) 0.0376(13) 0.0201(10) 0.0055(9) 0.0036(8) 0.0061(10)
C11 0.0192(9) 0.0253(11) 0.0220(10) -0.0007(8) 0.0018(8) 0.0017(8)
C13 0.0202(9) 0.0351(13) 0.0222(10) -0.0019(9) -0.0012(8) 0.0035(9)
C16 0.0213(9) 0.0260(11) 0.0233(10) -0.0015(8) 0.0010(8) 0.0022(8)
F16 0.0304(6) 0.0248(7) 0.0284(6) -0.0004(5) -0.0027(5) -0.0028(5)
F13 0.0306(7) 0.0425(8) 0.0252(6) -0.0035(6) -0.0065(5) 0.0005(6)
F12 0.0300(6) 0.0264(7) 0.0289(7) -0.0002(5) -0.0034(5) -0.0039(6)
F15 0.0414(8) 0.0276(7) 0.0363(7) 0.0100(6) 0.0018(6) -0.0024(6)
F14 0.0377(8) 0.0472(9) 0.0258(7) 0.0122(6) -0.0029(6) 0.0034(7)
C24 0.0322(11) 0.0251(12) 0.0398(13) -0.0054(10) -0.0060(10) 0.0081(10)
C21 0.0214(9) 0.0232(11) 0.0223(10) -0.0013(8) -0.0008(8) 0.0014(8)
C26 0.0260(10) 0.0307(12) 0.0231(10) -0.0013(9) -0.0010(8) 0.0035(9)
C22 0.0243(10) 0.0260(11) 0.0233(10) 0.0003(8) -0.0002(8) -0.0011(9)
C23 0.0286(11) 0.0259(12) 0.0318(12) 0.0037(9) -0.0057(9) 0.0006(9)
C25 0.0313(11) 0.0361(14) 0.0270(11) -0.0097(10) -0.0011(9) 0.0095(10)
F22 0.0340(7) 0.0312(7) 0.0241(6) 0.0036(5) 0.0031(5) 0.0028(6)
F26 0.0370(7) 0.0414(8) 0.0206(6) 0.0009(6) 0.0044(5) 0.0106(6)
F23 0.0411(8) 0.0310(8) 0.0419(8) 0.0127(6) -0.0032(6) 0.0030(6)
F24 0.0539(10) 0.0302(8) 0.0553(9) -0.0064(7) -0.0078(8) 0.0183(7)
F25 0.0531(10) 0.0529(10) 0.0344(8) -0.0130(7) 0.0011(7) 0.0254(8)
C36 0.0257(10) 0.0239(11) 0.0235(10) 0.0002(8) 0.0001(8) 0.0013(9)
C32 0.0237(10) 0.0225(11) 0.0218(10) 0.0037(8) 0.0012(8) 0.0006(8)
C35 0.0256(10) 0.0283(12) 0.0268(11) 0.0052(9) 0.0016(8) -0.0034(9)
C31 0.0232(10) 0.0252(11) 0.0173(9) 0.0018(8) 0.0000(8) 0.0016(9)
C33 0.0268(11) 0.0270(12) 0.0245(10) 0.0015(9) 0.0002(8) 0.0052(9)
C34 0.0209(10) 0.0377(13) 0.0223(10) 0.0048(9) 0.0036(8) 0.0015(9)
F34 0.0229(6) 0.0457(9) 0.0324(7) 0.0066(6) 0.0076(5) 0.0022(6)
F32 0.0277(6) 0.0225(7) 0.0365(7) 0.0002(5) 0.0044(5) -0.0003(5)
F35 0.0308(7) 0.0323(8) 0.0491(9) 0.0037(7) 0.0075(6) -0.0089(6)
F33 0.0334(7) 0.0308(7) 0.0394(8) -0.0019(6) 0.0093(6) 0.0087(6)
F36 0.0311(7) 0.0221(7) 0.0390(7) -0.0036(5) 0.0050(6) -0.0012(5)
B1 0.0215(10) 0.0219(12) 0.0209(11) 0.0016(9) 0.0019(9) 0.0016(9)
C46 0.0237(10) 0.0207(10) 0.0218(10) 0.0018(8) 0.0023(8) 0.0027(8)
C45 0.0235(10) 0.0238(11) 0.0219(10) -0.0001(8) -0.0018(8) 0.0028(8)
C48 0.0312(11) 0.0247(11) 0.0203(10) 0.0003(8) 0.0004(8) 0.0031(9)
C49 0.0291(11) 0.0228(11) 0.0248(11) -0.0008(8) -0.0028(9) 0.0039(9)
C44 0.0231(10) 0.0394(13) 0.0249(11) 0.0002(9) 0.0022(8) -0.0006(10)
C47 0.0249(10) 0.0238(11) 0.0239(10) 0.0018(8) 0.0021(8) 0.0000(9)
C42 0.0301(12) 0.0588(18) 0.0291(12) -0.0041(12) 0.0009(10) 0.0043(12)
C50 0.0398(13) 0.0393(14) 0.0312(12) -0.0114(11) -0.0057(10) -0.0024(11)
C41 0.0367(14) 0.066(2) 0.0325(13) -0.0049(13) 0.0028(11) 0.0091(14)
C43 0.0295(12) 0.0543(17) 0.0293(12) -0.0001(11) 0.0010(10) 0.0087(12)
O1 0.0222(7) 0.0289(8) 0.0247(7) -0.0013(6) 0.0001(6) 0.0000(6)
O2 0.0279(8) 0.0374(10) 0.0299(8) -0.0066(7) -0.0034(6) -0.0031(7)

loop_
_atom_type_symbol
_atom_type_description
_atom_type_scat_dispersion_real
_atom_type_scat_dispersion_imag
_atom_type_scat_source
C C 0.0181 0.0091 'International Tables Vol C Tables 4.2.6.8 and 6.1.1.4'
H H 0.0000 0.0000 'International Tables Vol C Tables 4.2.6.8 and 6.1.1.4'
B B 0.0090 0.0039 'International Tables Vol C Tables 4.2.6.8 and 6.1.1.4'
O O 0.0492 0.0322 'International Tables Vol C Tables 4.2.6.8 and 6.1.1.4'
F F 0.0727 0.0534 'International Tables Vol C Tables 4.2.6.8 and 6.1.1.4'

loop_
_geom_angle_atom_site_label_1
_geom_angle_atom_site_label_2
_geom_angle_atom_site_label_3
_geom_angle
F15 C15 C14 119.8(2)
F15 C15 C16 120.5(2)
C14 C15 C16 119.7(2)
F12 C12 C13 115.9(2)
F12 C12 C11 119.11(19)
C13 C12 C11 124.9(2)
F14 C14 C13 120.7(2)
F14 C14 C15 120.5(2)
C13 C14 C15 118.8(2)
C12 C11 C16 112.8(2)
C12 C11 B1 119.8(2)
C16 C11 B1 127.25(19)
F13 C13 C14 119.8(2)
F13 C13 C12 120.8(2)
C14 C13 C12 119.3(2)
F16 C16 C15 114.9(2)
F16 C16 C11 120.83(19)
C15 C16 C11 124.2(2)
F24 C24 C25 120.6(2)
F24 C24 C23 121.1(2)
C25 C24 C23 118.3(2)
C26 C21 C22 112.8(2)
C26 C21 B1 127.6(2)
C22 C21 B1 119.26(19)
F26 C26 C25 115.07(19)
F26 C26 C21 120.9(2)
C25 C26 C21 124.1(2)
F22 C22 C23 115.8(2)
F22 C22 C21 119.2(2)
C23 C22 C21 125.0(2)
F23 C23 C22 120.2(2)
F23 C23 C24 120.3(2)
C22 C23 C24 119.5(2)
F25 C25 C24 119.7(2)
F25 C25 C26 120.1(2)
C24 C25 C26 120.2(2)
F36 C36 C31 121.30(19)
F36 C36 C35 114.7(2)
C31 C36 C35 124.0(2)
F32 C32 C31 119.73(19)
F32 C32 C33 115.9(2)
C31 C32 C33 124.4(2)
F35 C35 C34 119.9(2)
F35 C35 C36 120.5(2)
C34 C35 C36 119.7(2)
C36 C31 C32 113.55(19)
C36 C31 B1 127.2(2)
C32 C31 B1 119.14(19)
F33 C33 C34 119.7(2)
F33 C33 C32 121.1(2)
C34 C33 C32 119.3(2)
F34 C34 C35 120.4(2)
F34 C34 C33 120.5(2)
C35 C34 C33 119.1(2)
C11 B1 C46 114.92(18)
C11 B1 C21 113.87(17)
C46 B1 C21 101.96(16)
C11 B1 C31 103.48(16)
C46 B1 C31 110.45(17)
C21 B1 C31 112.47(18)
C45 C46 C47 114.4(2)
C45 C46 B1 122.60(18)
C47 C46 B1 122.61(19)
O1 C45 C46 121.45(19)
O1 C45 C44 108.75(18)
C46 C45 C44 129.8(2)
C49 C48 C47 117.2(2)
C49 C48 H48 121.4
C47 C48 H48 121.4
O2 C49 O1 109.94(19)
O2 C49 C48 129.7(2)
O1 C49 C48 120.3(2)
C45 C44 C43 114.1(2)
C45 C44 H44A 108.7
C43 C44 H44A 108.7
C45 C44 H44B 108.7
C43 C44 H44B 108.7
H44A C44 H44B 107.6
C48 C47 C46 123.9(2)
C48 C47 H47 118.0
C46 C47 H47 118.0
C41 C42 C43 111.6(2)
C41 C42 H42A 109.3
C43 C42 H42A 109.3
C41 C42 H42B 109.3
C43 C42 H42B 109.3
H42A C42 H42B 108.0
O2 C50 H50A 109.5
O2 C50 H50B 109.5
H50A C50 H50B 109.5
O2 C50 H50C 109.5
H50A C50 H50C 109.5
H50B C50 H50C 109.5
C42 C41 H41A 109.5
C42 C41 H41B 109.5
H41A C41 H41B 109.5
C42 C41 H41C 109.5
H41A C41 H41C 109.5
H41B C41 H41C 109.5
C44 C43 C42 112.4(2)
C44 C43 H43A 109.1
C42 C43 H43A 109.1
C44 C43 H43B 109.1
C42 C43 H43B 109.1
H43A C43 H43B 107.9
C49 O1 C45 122.65(18)
C49 O2 C50 117.39(19)

loop_
_geom_bond_atom_site_label_1
_geom_bond_atom_site_label_2
_geom_bond_distance
C15 F15 1.345(3)
C15 C14 1.380(3)
C15 C16 1.389(3)
C12 F12 1.352(3)
C12 C13 1.385(3)
C12 C11 1.392(3)
C14 F14 1.335(3)
C14 C13 1.376(4)
C11 C16 1.394(3)
C11 B1 1.654(3)
C13 F13 1.344(3)
C16 F16 1.353(3)
C24 F24 1.339(3)
C24 C25 1.374(4)
C24 C23 1.378(4)
C21 C26 1.390(3)
C21 C22 1.393(3)
C21 B1 1.659(3)
C26 F26 1.352(3)
C26 C25 1.386(4)
C22 F22 1.352(3)
C22 C23 1.377(3)
C23 F23 1.344(3)
C25 F25 1.344(3)
C36 F36 1.348(3)
C36 C31 1.388(3)
C36 C35 1.391(3)
C32 F32 1.353(3)
C32 C31 1.389(3)
C32 C33 1.389(3)
C35 F35 1.339(3)
C35 C34 1.374(4)
C31 B1 1.665(3)
C33 F33 1.342(3)
C33 C34 1.375(4)
C34 F34 1.338(2)
B1 C46 1.658(3)
C46 C45 1.372(3)
C46 C47 1.410(3)
C45 O1 1.370(3)
C45 C44 1.492(3)
C48 C49 1.374(3)
C48 C47 1.382(3)
C48 H48 0.9500
C49 O2 1.312(3)
C49 O1 1.316(3)
C44 C43 1.513(3)
C44 H44A 0.9900
C44 H44B 0.9900
C47 H47 0.9500
C42 C41 1.513(4)
C42 C43 1.524(4)
C42 H42A 0.9900
C42 H42B 0.9900
C50 O2 1.446(3)
C50 H50A 0.9800
C50 H50B 0.9800
C50 H50C 0.9800
C41 H41A 0.9800
C41 H41B 0.9800
C41 H41C 0.9800
C43 H43A 0.9900
C43 H43B 0.9900
